data_4321420
loop_
_publ_author_name
'Giannis S. Papaefstathiou'
'Catherine P. Raptopoulou'
'Alexandros Tsohos'
'Aris Terzis'
'Evangelos G. Bakalbassis'
'Spyros P. Perlepes'

_publ_section_title
;
 Alcoholysis of 2,2'-Pyridil, (2-C5H4N)C(O)C(O)(2-C5H4N), in the Presence
 of Copper(II): A Family of Planar Pentanuclear Copper(II) Complexes
 Stabilized by [(2-C5H4N)C(O)(OR)C(O)(OR)(2-C5H4N)]2- and Carboxylate
 Ligands
;
_journal_name_full 'Inorganic Chemistry'
_journal_page_first 4658
_journal_page_last 4662
_journal_paper_doi 10.1021/ic991169k
_journal_volume 39
_journal_year 2000
_chemical_formula_sum 'C52.4 H80.4 Cu5 N4 O20.8'
_chemical_formula_weight 1416.91
_chemical_name_systematic
; 
 ? 
;
_space_group_IT_number 15
_symmetry_cell_setting monoclinic
_symmetry_space_group_name_Hall '-I 2ya'
_symmetry_space_group_name_H-M 'I 1 2/a 1'
_atom_sites_solution_hydrogens geom
_atom_sites_solution_primary direct
_atom_sites_solution_secondary difmap
_audit_creation_method SHELXL
_cell_angle_alpha 90.00
_cell_angle_beta 92.32(1)
_cell_angle_gamma 90.00
_cell_formula_units_Z 4
_cell_length_a 25.12(1)
_cell_length_b 16.450(7)
_cell_length_c 17.254(7)
_cell_measurement_reflns_used 25
_cell_measurement_temperature 298
_cell_measurement_theta_max 11.6
_cell_measurement_theta_min 5.4
_cell_volume 7124(5)
_computing_cell_refinement 'Program LEAST (UCLA Crystallographic package, C.E.Strouse, 1994)'
_computing_data_collection 'Program COLLECT (UCLA Crystallographic package, C.E.Strouse, 1994)'
_computing_data_reduction 'Program REDUCE (UCLA Crystallographic package, C.E.Strouse, 1994)'
_computing_molecular_graphics ORTEP
_computing_structure_refinement 'SHELXL-93 (Sheldrick, 1993)'
_computing_structure_solution 'SHELXS-86 (Sheldrick, 1990)'
_diffrn_ambient_temperature 298
_diffrn_measurement_device 'Crystal Logic Dual Goniometer diffractometer'
_diffrn_measurement_method 'theta-2theta scans'
_diffrn_radiation_monochromator graphite
_diffrn_radiation_source 'fine-focus sealed tube'
_diffrn_radiation_type MoK\a
_diffrn_radiation_wavelength 0.71073
_diffrn_reflns_av_R_equivalents 0.0360
_diffrn_reflns_av_sigmaI/netI 0.0740
_diffrn_reflns_limit_h_max 27
_diffrn_reflns_limit_h_min -27
_diffrn_reflns_limit_k_max 0
_diffrn_reflns_limit_k_min -17
_diffrn_reflns_limit_l_max 0
_diffrn_reflns_limit_l_min -18
_diffrn_reflns_number 4920
_diffrn_reflns_theta_max 22.53
_diffrn_reflns_theta_min 1.48
_diffrn_standards_decay_% 2.9
_diffrn_standards_interval_count 97
_diffrn_standards_number 3
_exptl_absorpt_coefficient_mu 1.533
_exptl_absorpt_correction_type none
_exptl_crystal_colour blue
_exptl_crystal_density_diffrn 1.321
_exptl_crystal_density_meas 1.31
_exptl_crystal_density_method 'floating method'
_exptl_crystal_description parallelipiped
_exptl_crystal_F_000 2937
_exptl_crystal_size_max 0.40
_exptl_crystal_size_mid 0.30
_exptl_crystal_size_min 0.20
_refine_diff_density_max 0.623
_refine_diff_density_min -0.487
_refine_diff_density_rms 0.109
_refine_ls_extinction_coef 0.0007(1)
_refine_ls_extinction_expression Fc^*^=kFc[1+0.001xFc^2^\l^3^/sin(2\q)]^-1/4^
_refine_ls_extinction_method SHELXL
_refine_ls_goodness_of_fit_all 1.096
_refine_ls_goodness_of_fit_obs 1.116
_refine_ls_matrix_type full
_refine_ls_number_parameters 377
_refine_ls_number_reflns 4635
_refine_ls_number_restraints 0
_refine_ls_restrained_S_all 1.096
_refine_ls_restrained_S_obs 1.116
_refine_ls_R_factor_all 0.1154
_refine_ls_R_factor_obs 0.0683
_refine_ls_shift/esd_max 0.124
_refine_ls_shift/esd_mean 0.006
_refine_ls_structure_factor_coef Fsqd
_refine_ls_weighting_details 'w=1/[\s^2^(Fo^2^)+(0.0843P)^2^+70.5315P] where P=(Fo^2^+2Fc^2^)/3'
_refine_ls_weighting_scheme calc
_refine_ls_wR_factor_all 0.2131
_refine_ls_wR_factor_obs 0.1736
_reflns_number_observed 3065
_reflns_number_total 4635
_reflns_observed_criterion >2sigma(I)
_cod_data_source_file ic991169k_2.cif
_cod_data_source_block shel93
_cod_depositor_comments
;
The following automatic conversions were performed:

'_refine_ls_weighting_scheme' value 'calc
w=1/[\s^2^(Fo^2^)+(0.0843P)^2^+70.5315P] where P=(Fo^2^+2Fc^2^)/3'
was changed to 'calc'. New tag '_refine_ls_weighting_details' was
created. The value of the new tag was set to
'w=1/[\s^2^(Fo^2^)+(0.0843P)^2^+70.5315P] where P=(Fo^2^+2Fc^2^)/3'.

Automatic conversion script
Id: cif_fix_values 3143 2015-03-26 13:38:13Z robertas 
;
_cod_original_cell_volume 7123(5)
_cod_original_formula_sum 'C52.40 H80.40 Cu5 N4 O20.80'
_cod_database_code 4321420

loop_
_symmetry_equiv_pos_as_xyz
'x, y, z'
'x+1/2, -y, z'
'x+1/2, y+1/2, z+1/2'
'x+1, -y+1/2, z+1/2'
'-x, -y, -z'
'-x-1/2, y, -z'
'-x+1/2, -y+1/2, -z+1/2'
'-x, y+1/2, -z+1/2'

loop_
_atom_site_aniso_label
_atom_site_aniso_U_11
_atom_site_aniso_U_22
_atom_site_aniso_U_33
_atom_site_aniso_U_23
_atom_site_aniso_U_13
_atom_site_aniso_U_12
Cu1 0.0415(9) 0.0591(11) 0.0513(10) -0.0050(8) 0.0045(7) -0.0104(8)
Cu2 0.0416(6) 0.0569(8) 0.0623(8) -0.0064(6) 0.0017(5) -0.0083(5)
Cu3 0.0480(7) 0.0627(8) 0.0541(8) -0.0079(6) 0.0010(5) -0.0111(6)
O1 0.041(3) 0.061(4) 0.051(4) -0.007(3) 0.003(3) -0.009(3)
O2 0.053(4) 0.059(4) 0.066(4) -0.006(4) 0.003(3) -0.004(3)
O3 0.044(4) 0.059(4) 0.050(4) -0.006(3) -0.001(3) -0.008(3)
O5 0.048(4) 0.058(4) 0.060(4) -0.001(3) 0.011(3) -0.006(3)
O6 0.047(4) 0.066(5) 0.104(6) -0.023(5) -0.001(4) -0.014(4)
O8 0.060(5) 0.075(5) 0.066(5) -0.017(4) -0.006(4) -0.010(4)
O10 0.114(7) 0.077(6) 0.133(8) 0.007(6) -0.046(6) -0.001(5)
N1 0.043(5) 0.059(5) 0.067(5) 0.004(4) 0.004(4) -0.005(4)
N2 0.066(5) 0.068(6) 0.050(5) -0.002(4) 0.004(4) -0.009(5)
C1 0.037(6) 0.079(7) 0.072(7) 0.017(6) 0.003(5) 0.004(5)
C2 0.038(6) 0.086(8) 0.089(9) 0.012(7) 0.012(6) -0.006(6)
C3 0.054(7) 0.082(8) 0.083(8) 0.019(7) 0.020(6) 0.010(6)
C4 0.052(6) 0.079(8) 0.067(7) 0.000(6) 0.013(5) -0.002(6)
C5 0.046(5) 0.055(6) 0.053(6) 0.004(5) 0.007(5) 0.006(5)
C6 0.045(5) 0.063(7) 0.054(6) -0.016(5) 0.008(4) -0.015(5)
C7 0.055(6) 0.061(6) 0.054(6) 0.002(5) 0.005(5) -0.011(5)
C8 0.061(7) 0.085(8) 0.062(7) 0.005(6) -0.004(5) -0.011(6)
C9 0.100(9) 0.088(9) 0.056(7) 0.016(7) 0.010(6) -0.014(8)
C10 0.094(9) 0.106(10) 0.054(7) 0.003(7) -0.001(6) -0.007(8)
C11 0.080(8) 0.089(9) 0.067(8) 0.006(7) 0.006(6) -0.019(7)
C12 0.044(5) 0.066(7) 0.058(6) -0.002(5) 0.009(5) -0.012(5)
C13 0.089(9) 0.068(8) 0.091(9) -0.007(7) -0.003(7) 0.011(7)
C14 0.129(15) 0.068(11) 0.273(27) -0.029(14) -0.047(16) 0.001(10)
C15 0.203(25) 0.115(17) 0.327(36) -0.026(20) -0.015(24) 0.041(17)
O4 0.045(4) 0.056(4) 0.068(4) -0.006(3) 0.002(3) -0.004(3)
C16 0.065(8) 0.067(9) 0.196(17) -0.032(10) -0.013(9) 0.010(7)
C17 0.157(16) 0.113(14) 0.174(18) -0.068(14) -0.037(14) 0.043(12)
C18 0.204(20) 0.085(11) 0.134(15) -0.026(10) 0.024(13) 0.054(12)
O7 0.078(7) 0.069(6) 0.229(13) -0.021(7) -0.028(7) 0.003(5)
C21 0.057(7) 0.065(8) 0.096(9) -0.002(7) -0.006(6) -0.020(6)
C22 0.086(10) 0.094(11) 0.172(16) -0.031(11) -0.018(10) -0.027(8)
O9 0.077(6) 0.114(8) 0.098(7) -0.019(6) 0.003(5) 0.008(6)
C23 0.057(7) 0.069(8) 0.072(7) -0.007(6) 0.004(6) 0.000(6)
C24 0.087(9) 0.115(12) 0.126(12) -0.040(10) -0.021(9) -0.033(9)
C25 0.097(12) 0.095(13) 0.244(24) 0.005(14) -0.035(14) 0.026(10)

loop_
_atom_site_label
_atom_site_type_symbol
_atom_site_fract_x
_atom_site_fract_y
_atom_site_fract_z
_atom_site_U_iso_or_equiv
_atom_site_thermal_displace_type
_atom_site_occupancy
_atom_site_calc_flag
_atom_site_refinement_flags
_atom_site_disorder_group
Cu1 Cu 0.5000 0.0000 0.5000 0.0505(5) Uani 1 d S .
Cu2 Cu 0.38490(4) -0.09367(7) 0.49066(7) 0.0536(4) Uani 1 d . .
Cu3 Cu 0.45341(5) -0.06604(8) 0.33229(7) 0.0550(4) Uani 1 d . .
O1 O 0.5725(2) 0.0014(4) 0.4651(3) 0.051(2) Uani 1 d . .
O2 O 0.5603(3) -0.0723(4) 0.3503(4) 0.059(2) Uani 1 d . .
O3 O 0.4806(2) 0.0284(4) 0.3934(3) 0.051(2) Uani 1 d . .
O5 O 0.4414(2) -0.1238(4) 0.4245(4) 0.055(2) Uani 1 d . .
O6 O 0.3334(3) -0.1737(5) 0.4521(5) 0.073(2) Uani 1 d . .
O8 O 0.4259(3) -0.1538(5) 0.2657(4) 0.067(2) Uani 1 d . .
O10 O 0.3463(4) -0.0060(6) 0.3942(6) 0.109(3) Uani 1 d . .
N1 N 0.6551(3) 0.0752(5) 0.4139(5) 0.056(2) Uani 1 d . .
N2 N 0.4790(3) 0.0008(5) 0.2454(5) 0.061(2) Uani 1 d . .
C1 C 0.7034(4) 0.1026(7) 0.3972(6) 0.062(3) Uani 1 d . .
H1 H 0.7227(4) 0.1322(7) 0.4347(6) 0.080(18) Uiso 1 calc R .
C2 C 0.7252(4) 0.0891(7) 0.3281(7) 0.071(3) Uani 1 d . .
H2 H 0.7592(4) 0.1083(7) 0.3189(7) 0.080(18) Uiso 1 calc R .
C3 C 0.6970(4) 0.0470(7) 0.2718(7) 0.072(3) Uani 1 d . .
H3 H 0.7110(4) 0.0386(7) 0.2234(7) 0.080(18) Uiso 1 calc R .
C4 C 0.6477(4) 0.0175(7) 0.2882(6) 0.066(3) Uani 1 d . .
H4 H 0.6285(4) -0.0133(7) 0.2515(6) 0.080(18) Uiso 1 calc R .
C5 C 0.6265(4) 0.0334(6) 0.3595(6) 0.051(2) Uani 1 d . .
C6 C 0.5730(4) 0.0043(6) 0.3843(5) 0.054(2) Uani 1 d . .
C7 C 0.5139(4) 0.0588(6) 0.2696(6) 0.057(3) Uani 1 d . .
C8 C 0.5364(4) 0.1101(7) 0.2184(6) 0.069(3) Uani 1 d . .
H8 H 0.5603(4) 0.1497(7) 0.2362(6) 0.065(15) Uiso 1 calc R .
C9 C 0.5238(5) 0.1036(8) 0.1413(7) 0.081(4) Uani 1 d . .
H9 H 0.5392(5) 0.1382(8) 0.1059(7) 0.065(15) Uiso 1 calc R .
C10 C 0.4875(5) 0.0444(8) 0.1162(7) 0.085(4) Uani 1 d . .
H10 H 0.4778(5) 0.0393(8) 0.0638(7) 0.065(15) Uiso 1 calc R .
C11 C 0.4662(5) -0.0066(8) 0.1703(7) 0.079(3) Uani 1 d . .
H11 H 0.4424(5) -0.0469(8) 0.1539(7) 0.065(15) Uiso 1 calc R .
C12 C 0.5248(4) 0.0590(6) 0.3560(6) 0.056(3) Uani 1 d . .
C13 C 0.5900(5) -0.1404(7) 0.3816(8) 0.083(4) Uani 1 d . .
H13A H 0.5787(5) -0.1531(7) 0.4333(8) 0.144(44) Uiso 1 calc R .
H13B H 0.6278(5) -0.1280(7) 0.3847(8) 0.144(44) Uiso 1 calc R .
C14 C 0.5790(7) -0.2142(9) 0.3259(15) 0.158(9) Uani 1 d . .
H14A H 0.5413(7) -0.2272(9) 0.3262(15) 0.146(48) Uiso 1 calc R .
H14B H 0.5867(7) -0.1977(9) 0.2736(15) 0.146(48) Uiso 1 calc R .
C15 C 0.6074(11) -0.2830(14) 0.3435(19) 0.216(12) Uani 1 d . .
O4 O 0.5391(2) 0.1380(4) 0.3824(4) 0.056(2) Uani 1 d . .
C16 C 0.4946(5) 0.1947(8) 0.3820(11) 0.110(5) Uani 1 d . .
H16A H 0.4840(5) 0.2075(8) 0.3288(11) 0.548(212) Uiso 1 calc R .
H16B H 0.4646(5) 0.1687(8) 0.4057(11) 0.548(212) Uiso 1 calc R .
C17 C 0.5066(9) 0.2669(11) 0.4217(12) 0.149(8) Uani 1 d . .
H17A H 0.5356(9) 0.2939(11) 0.3966(12) 0.248(87) Uiso 1 calc R .
H17B H 0.5189(9) 0.2537(11) 0.4742(12) 0.248(87) Uiso 1 calc R .
C18 C 0.4603(8) 0.3246(9) 0.4249(10) 0.141(7) Uani 1 d . .
H18A H 0.4732(9) 0.3779(20) 0.4389(73) 0.191(47) Uiso 1 calc R .
H18B H 0.4363(27) 0.3060(43) 0.4630(54) 0.191(47) Uiso 1 calc R .
H18C H 0.4420(32) 0.3269(60) 0.3750(23) 0.191(47) Uiso 1 calc R .
O7 O 0.3872(4) -0.2749(6) 0.4341(8) 0.126(4) Uani 1 d . .
C21 C 0.3436(5) -0.2438(8) 0.4313(7) 0.073(3) Uani 1 d . .
C22 C 0.2966(6) -0.2959(9) 0.3997(10) 0.118(6) Uani 1 d . .
H22A H 0.2636(7) -0.2693(156) 0.4103(271) 0.575(169) Uiso 1 calc R .
H22B H 0.2977(121) -0.3482(114) 0.4244(224) 0.575(169) Uiso 1 calc R .
H22C H 0.2991(116) -0.3026(269) 0.3447(49) 0.575(169) Uiso 1 calc R .
O9 O 0.3504(3) -0.0888(6) 0.2575(5) 0.096(3) Uani 1 d . .
C23 C 0.3787(5) -0.1478(7) 0.2437(7) 0.066(3) Uani 1 d . .
C24 C 0.3553(5) -0.2161(9) 0.1940(9) 0.110(5) Uani 1 d . .
H24A H 0.3172(7) -0.2112(50) 0.1906(67) 0.206(52) Uiso 1 calc R .
H24B H 0.3649(46) -0.2675(9) 0.2170(43) 0.206(52) Uiso 1 calc R .
H24C H 0.3690(43) -0.2130(51) 0.1430(25) 0.206(52) Uiso 1 calc R .
C25 C 0.3500(7) 0.0816(11) 0.3893(14) 0.147(8) Uani 1 d . .
C26A C 0.3064(19) 0.1143(29) 0.3497(28) 0.165(16) Uiso 0.50 d P .
C26B C 0.3019(24) 0.1114(35) 0.4279(34) 0.200(21) Uiso 0.50 d P .
C27 C 0.3074 0.2020 0.3837 0.267 Uiso 1 d . .
OP1 O 0.6073(9) 0.0723(14) 0.9814(13) 0.095(7) Uiso 0.40 d P .
CP1 C 0.6367(23) 0.0113(35) 1.0256(33) 0.164(19) Uiso 0.40 d P .
CP2 C 0.6658(26) -0.0378(40) 0.9637(39) 0.189(23) Uiso 0.40 d P .
CP3 C 0.6988(24) 0.0064(37) 0.8842(35) 0.178(21) Uiso 0.40 d P .

loop_
_atom_type_symbol
_atom_type_description
_atom_type_scat_dispersion_real
_atom_type_scat_dispersion_imag
_atom_type_scat_source
C C 0.0033 0.0016 'International Tables Vol C Tables 4.2.6.8 and 6.1.1.4'
H H 0.0000 0.0000 'International Tables Vol C Tables 4.2.6.8 and 6.1.1.4'
N N 0.0061 0.0033 'International Tables Vol C Tables 4.2.6.8 and 6.1.1.4'
O O 0.0106 0.0060 'International Tables Vol C Tables 4.2.6.8 and 6.1.1.4'
Cu Cu 0.3201 1.2651 'International Tables Vol C Tables 4.2.6.8 and 6.1.1.4'

loop_
_geom_angle_atom_site_label_1
_geom_angle_atom_site_label_2
_geom_angle_atom_site_label_3
_geom_angle
_geom_angle_site_symmetry_1
_geom_angle_site_symmetry_3
_geom_angle_publ_flag
O1 Cu1 O1 180.0 5_656 . ?
O1 Cu1 O3 95.4(3) 5_656 . ?
O1 Cu1 O3 84.6(3) . . ?
O1 Cu1 O3 84.6(2) 5_656 5_656 ?
O1 Cu1 O3 95.4(3) . 5_656 ?
O3 Cu1 O3 179.996(2) . 5_656 ?
O5 Cu2 O6 96.9(3) . . ?
O5 Cu2 N1 160.4(3) . 5_656 ?
O6 Cu2 N1 92.0(3) . 5_656 ?
O5 Cu2 O1 91.5(3) . 5_656 ?
O6 Cu2 O1 170.8(3) . 5_656 ?
N1 Cu2 O1 81.3(3) 5_656 5_656 ?
O5 Cu2 O10 91.8(3) . . ?
O6 Cu2 O10 85.7(3) . . ?
N1 Cu2 O10 106.4(4) 5_656 . ?
O1 Cu2 O10 90.2(3) 5_656 . ?
O5 Cu3 O8 93.4(3) . . ?
O5 Cu3 O3 90.6(3) . . ?
O8 Cu3 O3 175.9(3) . . ?
O5 Cu3 N2 169.1(3) . . ?
O8 Cu3 N2 94.8(3) . . ?
O3 Cu3 N2 81.5(3) . . ?
C6 O1 Cu1 110.9(5) . . ?
C6 O1 Cu2 109.3(5) . 5_656 ?
Cu1 O1 Cu2 112.7(3) . 5_656 ?
C6 O2 C13 115.5(8) . . ?
C12 O3 Cu1 110.5(5) . . ?
C12 O3 Cu3 107.4(5) . . ?
Cu1 O3 Cu3 112.5(3) . . ?
Cu3 O5 Cu2 121.1(3) . . ?
C21 O6 Cu2 126.0(7) . . ?
C23 O8 Cu3 115.7(7) . . ?
C25 O10 Cu2 128.4(10) . . ?
C1 N1 C5 119.0(9) . . ?
C1 N1 Cu2 128.4(8) . 5_656 ?
C5 N1 Cu2 112.5(6) . 5_656 ?
C11 N2 C7 119.7(9) . . ?
C11 N2 Cu3 127.8(8) . . ?
C7 N2 Cu3 112.6(6) . . ?
N1 C1 C2 122.6(11) . . ?
C1 C2 C3 119.6(10) . . ?
C2 C3 C4 118.7(11) . . ?
C3 C4 C5 120.0(11) . . ?
N1 C5 C4 120.1(9) . . ?
N1 C5 C6 114.9(8) . . ?
C4 C5 C6 124.9(9) . . ?
O1 C6 O2 111.8(8) . . ?
O1 C6 C5 109.9(7) . . ?
O2 C6 C5 110.6(8) . . ?
O1 C6 C12 107.0(7) . . ?
O2 C6 C12 102.8(7) . . ?
C5 C6 C12 114.5(8) . . ?
N2 C7 C8 121.2(9) . . ?
N2 C7 C12 113.4(8) . . ?
C8 C7 C12 125.3(9) . . ?
C9 C8 C7 120.1(11) . . ?
C8 C9 C10 118.9(11) . . ?
C11 C10 C9 118.9(11) . . ?
N2 C11 C10 121.3(12) . . ?
O3 C12 O4 112.1(8) . . ?
O3 C12 C7 109.9(8) . . ?
O4 C12 C7 110.8(8) . . ?
O3 C12 C6 105.4(8) . . ?
O4 C12 C6 104.0(7) . . ?
C7 C12 C6 114.5(8) . . ?
O2 C13 C14 107.2(11) . . ?
C15 C14 C13 115.3(21) . . ?
C12 O4 C16 113.7(8) . . ?
C17 C16 O4 113.1(13) . . ?
C16 C17 C18 113.8(17) . . ?
O7 C21 O6 125.4(11) . . ?
O7 C21 C22 117.4(12) . . ?
O6 C21 C22 117.1(11) . . ?
O9 C23 O8 124.0(11) . . ?
O9 C23 C24 118.7(11) . . ?
O8 C23 C24 117.3(11) . . ?
C26A C25 O10 111.6(24) . . ?
C26A C25 C26B 56.5(24) . . ?
O10 C25 C26B 104.3(27) . . ?
C26B C26A C25 65.8(34) . . ?
C26B C26A C27 70.1(35) . . ?
C25 C26A C27 100.0(30) . . ?
C26A C26B C25 57.7(32) . . ?
C26A C26B C27 60.5(32) . . ?
C25 C26B C27 90.3(31) . . ?
C26A C27 C26B 49.4(22) . . ?
OP1 CP1 CP2 104.1(45) . . ?
CP1 CP2 CP3 124.4(52) . . ?

loop_
_geom_bond_atom_site_label_1
_geom_bond_atom_site_label_2
_geom_bond_distance
_geom_bond_site_symmetry_2
_geom_bond_publ_flag
Cu1 O1 1.941(6) 5_656 ?
Cu1 O1 1.941(6) . ?
Cu1 O3 1.941(6) . ?
Cu1 O3 1.941(6) 5_656 ?
Cu2 O5 1.923(6) . ?
Cu2 O6 1.945(7) . ?
Cu2 N1 1.986(8) 5_656 ?
Cu2 O1 1.991(6) 5_656 ?
Cu2 O10 2.378(9) . ?
Cu3 O5 1.888(6) . ?
Cu3 O8 1.954(7) . ?
Cu3 O3 1.984(6) . ?
Cu3 N2 1.987(8) . ?
O1 C6 1.395(11) . ?
O1 Cu2 1.991(6) 5_656 ?
O2 C6 1.422(11) . ?
O2 C13 1.439(13) . ?
O3 C12 1.400(11) . ?
O6 C21 1.237(14) . ?
O8 C23 1.235(12) . ?
O10 C25 1.45(2) . ?
N1 C1 1.336(12) . ?
N1 C5 1.348(12) . ?
N1 Cu2 1.986(8) 5_656 ?
N2 C11 1.328(13) . ?
N2 C7 1.350(12) . ?
C1 C2 1.351(15) . ?
C2 C3 1.37(2) . ?
C3 C4 1.369(14) . ?
C4 C5 1.386(14) . ?
C5 C6 1.504(13) . ?
C6 C12 1.572(14) . ?
C7 C8 1.361(14) . ?
C7 C12 1.504(14) . ?
C8 C9 1.36(2) . ?
C9 C10 1.39(2) . ?
C10 C11 1.38(2) . ?
C12 O4 1.418(11) . ?
C13 C14 1.57(2) . ?
C14 C15 1.37(3) . ?
O4 C16 1.455(14) . ?
C16 C17 1.40(2) . ?
C17 C18 1.50(2) . ?
O7 C21 1.209(14) . ?
C21 C22 1.54(2) . ?
O9 C23 1.232(13) . ?
C23 C24 1.52(2) . ?
C25 C26A 1.38(5) . ?
C25 C26B 1.49(6) . ?
C26A C26B 1.36(6) . ?
C26A C27 1.56(5) . ?
C26B C27 1.68(6) . ?
OP1 CP1 1.45(6) . ?
CP1 CP2 1.55(7) . ?
CP2 CP3 1.79(8) . ?
